data_4329952
loop_
_publ_author_name
'Thi Nhu Y Hoang'
'Timoth\'ee Lathion'
'Laure Gu\'en\'ee'
'Emmanuel Terazzi'
'Claude Piguet'

_publ_contact_author_address
;Department of inorganic, analytic and applied chemistry 
University of Geneva, Sciences II 
30 quai Ernest-Ansermet 
CH-1211 Gen\`eve 4 
;
_publ_contact_author_email claude.Piguet@unige.ch
_publ_contact_author_fax '+41 (0)22 379 68 30 '
_publ_contact_author_name 'Claude Piguet'
_publ_contact_author_phone '+41 (0)22 379 60 34'
_publ_section_title
;
 Protonation and Complexation Properties of Polyaromatic Terdentate
 Six-Membered Chelate Ligands
;
_journal_name_full 'Inorganic Chemistry'
_journal_page_first 8567
_journal_page_last 8575
_journal_paper_doi 10.1021/ic301126y
_journal_volume 51
_journal_year 2012
_chemical_formula_moiety 'C23 H16 N3, C F3 O3 S'
_chemical_formula_sum 'C24 H16 F3 N3 O3 S'
_chemical_formula_weight 483.46
_chemical_name_systematic
; 
 ? 
;
_space_group_IT_number 2
_space_group_name_Hall '-P 1'
_symmetry_cell_setting triclinic
_symmetry_space_group_name_Hall '-P 1'
_symmetry_space_group_name_H-M 'P -1'
_atom_sites_solution_hydrogens difmap
_atom_sites_solution_primary direct
_atom_sites_solution_secondary difmap
_audit_creation_method SHELXL-97
_cell_angle_alpha 100.942(3)
_cell_angle_beta 100.918(3)
_cell_angle_gamma 94.309(3)
_cell_formula_units_Z 2
_cell_length_a 7.3518(3)
_cell_length_b 10.5566(4)
_cell_length_c 14.0959(6)
_cell_measurement_reflns_used 5096
_cell_measurement_temperature 180(2)
_cell_measurement_theta_max 73.2458
_cell_measurement_theta_min 3.2620
_cell_volume 1047.63(8)
_computing_cell_refinement
;
CrysAlisPro, Oxford Diffraction Ltd.,
Version 1.171.34.44 (release 25-10-2010 CrysAlis171 .NET)
(compiled Oct 25 2010,18:11:34)
;
_computing_data_collection
;
CrysAlisPro, Oxford Diffraction Ltd.,
Version 1.171.34.44 (release 25-10-2010 CrysAlis171 .NET)
(compiled Oct 25 2010,18:11:34)
;
_computing_data_reduction
;
CrysAlisPro, Oxford Diffraction Ltd.,
Version 1.171.34.44 (release 25-10-2010 CrysAlis171 .NET)
(compiled Oct 25 2010,18:11:34)
;
_computing_molecular_graphics 'ORTEP3 (Farrugia, 1997)'
_computing_publication_material ShelX_Acta
_computing_structure_refinement 'SHELXL-97 (Sheldrick, 1997)'
_computing_structure_solution 'SIR97 (Altomare, 1999)'
_diffrn_ambient_temperature 180(2)
_diffrn_detector_area_resol_mean 10.4679
_diffrn_measured_fraction_theta_full 0.997
_diffrn_measured_fraction_theta_max 0.964
_diffrn_measurement_device_type 'SuperNova, Dual, Cu at zero, Atlas'
_diffrn_measurement_method '\w scans'
_diffrn_radiation_monochromator mirror
_diffrn_radiation_source 'SuperNova (Cu) x-ray Source'
_diffrn_radiation_type CuK\a
_diffrn_radiation_wavelength 1.54184
_diffrn_reflns_av_R_equivalents 0.0144
_diffrn_reflns_av_sigmaI/netI 0.0188
_diffrn_reflns_limit_h_max 5
_diffrn_reflns_limit_h_min -9
_diffrn_reflns_limit_k_max 13
_diffrn_reflns_limit_k_min -12
_diffrn_reflns_limit_l_max 17
_diffrn_reflns_limit_l_min -16
_diffrn_reflns_number 6742
_diffrn_reflns_theta_full 66.97
_diffrn_reflns_theta_max 73.40
_diffrn_reflns_theta_min 3.26
_exptl_absorpt_coefficient_mu 1.921
_exptl_absorpt_correction_T_max 0.903
_exptl_absorpt_correction_T_min 0.619
_exptl_absorpt_correction_type analytical
_exptl_absorpt_process_details
;
CrysAlisPro, Agilent Technologies,
Version 1.171.35.11 (release 16-05-2011 CrysAlis171 .NET)
(compiled May 16 2011,17:55:39)
Analytical numeric absorption correction using a multifaceted crystal
            model based on expressions derived by R.C. Clark & J.S. Reid.
(Clark, R. C. & Reid, J. S. (1995). Acta Cryst. A51, 887-897)
;
_exptl_crystal_colour colourless
_exptl_crystal_density_diffrn 1.533
_exptl_crystal_description prism
_exptl_crystal_F_000 496
_exptl_crystal_size_max 0.3383
_exptl_crystal_size_mid 0.2567
_exptl_crystal_size_min 0.0531
_refine_diff_density_max 0.955
_refine_diff_density_min -0.528
_refine_diff_density_rms 0.056
_refine_ls_extinction_method none
_refine_ls_goodness_of_fit_ref 1.054
_refine_ls_hydrogen_treatment refall
_refine_ls_matrix_type full
_refine_ls_number_parameters 371
_refine_ls_number_reflns 4070
_refine_ls_number_restraints 0
_refine_ls_restrained_S_all 1.054
_refine_ls_R_factor_all 0.0511
_refine_ls_R_factor_gt 0.0479
_refine_ls_shift/su_max 0.009
_refine_ls_shift/su_mean 0.001
_refine_ls_structure_factor_coef Fsqd
_refine_ls_weighting_details 'calc w=1/[\s^2^(Fo^2^)+(0.0845P)^2^+0.6138P] where P=(Fo^2^+2Fc^2^)/3'
_refine_ls_weighting_scheme calc
_refine_ls_wR_factor_gt 0.1399
_refine_ls_wR_factor_ref 0.1437
_reflns_number_gt 3733
_reflns_number_total 4070
_reflns_threshold_expression >2sigma(I)
_cod_data_source_file ic301126y_si_002_3.cif
_cod_data_source_block 3
_cod_original_cell_volume 1047.62(7)
_cod_database_code 4329952

loop_
_symmetry_equiv_pos_as_xyz
'x, y, z'
'-x, -y, -z'

loop_
_atom_site_label
_atom_site_type_symbol
_atom_site_fract_x
_atom_site_fract_y
_atom_site_fract_z
_atom_site_U_iso_or_equiv
_atom_site_adp_type
_atom_site_occupancy
_atom_site_symmetry_multiplicity
_atom_site_calc_flag
S1T S 0.21907(7) 0.98653(5) 0.75714(3) 0.03491(17) Uani 1 1 d
F1T F -0.0545(3) 0.98868(19) 0.61023(15) 0.0871(7) Uani 1 1 d
F2T F 0.2183(3) 1.0368(2) 0.58373(12) 0.0863(6) Uani 1 1 d
F3T F 0.0963(3) 1.17518(15) 0.67563(13) 0.0714(5) Uani 1 1 d
O1T O 0.3925(3) 1.06649(17) 0.79459(13) 0.0545(5) Uani 1 1 d
O2T O 0.0883(3) 1.0067(2) 0.82077(15) 0.0663(6) Uani 1 1 d
O3T O 0.2267(2) 0.85269(15) 0.71647(12) 0.0467(4) Uani 1 1 d
C1T C 0.1124(4) 1.0498(2) 0.65212(18) 0.0494(6) Uani 1 1 d
N1 N 0.3888(2) 0.60961(16) 0.30717(12) 0.0333(4) Uani 1 1 d
N2 N 0.2926(2) 0.40472(15) 0.14299(12) 0.0263(3) Uani 1 1 d
H2 H 0.269(4) 0.486(3) 0.156(2) 0.047(7) Uiso 1 1 d
N3 N 0.2108(2) 0.62262(15) 0.09308(12) 0.0295(3) Uani 1 1 d
C1 C 0.4219(3) 0.7341(2) 0.34863(16) 0.0398(5) Uani 1 1 d
H1 H 0.460(4) 0.792(3) 0.307(2) 0.044(7) Uiso 1 1 d
C2 C 0.3912(4) 0.7863(3) 0.44332(18) 0.0471(6) Uani 1 1 d
H2A H 0.412(4) 0.879(3) 0.463(2) 0.065(9) Uiso 1 1 d
C3 C 0.3256(3) 0.7049(3) 0.49602(17) 0.0459(6) Uani 1 1 d
H3 H 0.300(5) 0.734(3) 0.548(3) 0.066(9) Uiso 1 1 d
C4 C 0.2895(3) 0.5708(2) 0.45576(15) 0.0375(5) Uani 1 1 d
C5 C 0.2221(3) 0.4791(3) 0.50630(18) 0.0475(6) Uani 1 1 d
H5 H 0.206(4) 0.518(3) 0.568(2) 0.052(7) Uiso 1 1 d
C6 C 0.1851(3) 0.3514(3) 0.46292(19) 0.0490(6) Uani 1 1 d
H6 H 0.137(4) 0.290(3) 0.494(2) 0.054(8) Uiso 1 1 d
C7 C 0.2141(3) 0.3075(2) 0.36702(18) 0.0414(5) Uani 1 1 d
H7 H 0.186(4) 0.215(3) 0.335(2) 0.047(7) Uiso 1 1 d
C8 C 0.2830(3) 0.3916(2) 0.31484(15) 0.0319(4) Uani 1 1 d
C9 C 0.3212(3) 0.5267(2) 0.35880(14) 0.0313(4) Uani 1 1 d
C10 C 0.3157(3) 0.33545(18) 0.21549(15) 0.0299(4) Uani 1 1 d
C11 C 0.3658(3) 0.2110(2) 0.19287(17) 0.0364(4) Uani 1 1 d
H11 H 0.388(4) 0.167(3) 0.244(2) 0.043(7) Uiso 1 1 d
C12 C 0.3876(3) 0.1610(2) 0.09818(17) 0.0380(5) Uani 1 1 d
H12 H 0.426(4) 0.074(3) 0.083(2) 0.051(7) Uiso 1 1 d
C13 C 0.3584(3) 0.23302(19) 0.02590(16) 0.0335(4) Uani 1 1 d
H13 H 0.373(4) 0.197(3) -0.034(2) 0.051(7) Uiso 1 1 d
C14 C 0.3097(2) 0.35835(17) 0.04883(14) 0.0267(4) Uani 1 1 d
C15 C 0.2720(2) 0.44110(17) -0.02500(14) 0.0264(4) Uani 1 1 d
C16 C 0.2825(3) 0.3913(2) -0.12194(15) 0.0333(4) Uani 1 1 d
H16 H 0.321(3) 0.305(3) -0.1358(18) 0.039(6) Uiso 1 1 d
C17 C 0.2439(3) 0.4635(2) -0.19639(15) 0.0372(5) Uani 1 1 d
H17 H 0.261(4) 0.420(3) -0.262(2) 0.057(8) Uiso 1 1 d
C18 C 0.1957(3) 0.5854(2) -0.17569(15) 0.0358(4) Uani 1 1 d
H18 H 0.170(4) 0.639(3) -0.227(2) 0.049(7) Uiso 1 1 d
C19 C 0.1840(2) 0.64197(19) -0.07762(15) 0.0294(4) Uani 1 1 d
C20 C 0.1377(3) 0.7695(2) -0.05191(17) 0.0348(4) Uani 1 1 d
H20 H 0.111(4) 0.817(3) -0.101(2) 0.044(7) Uiso 1 1 d
C21 C 0.1294(3) 0.8196(2) 0.04358(17) 0.0372(5) Uani 1 1 d
H21 H 0.093(4) 0.902(3) 0.0619(19) 0.040(6) Uiso 1 1 d
C22 C 0.1666(3) 0.7415(2) 0.11387(16) 0.0347(4) Uani 1 1 d
H22 H 0.157(4) 0.768(3) 0.175(2) 0.047(7) Uiso 1 1 d
C23 C 0.2216(2) 0.57002(17) -0.00190(14) 0.0260(4) Uani 1 1 d

loop_
_atom_site_aniso_label
_atom_site_aniso_U_11
_atom_site_aniso_U_22
_atom_site_aniso_U_33
_atom_site_aniso_U_23
_atom_site_aniso_U_13
_atom_site_aniso_U_12
S1T 0.0451(3) 0.0302(3) 0.0289(3) 0.00795(19) 0.0038(2) 0.0065(2)
F1T 0.0760(12) 0.0751(12) 0.0911(13) 0.0431(10) -0.0426(10) -0.0245(9)
F2T 0.1300(18) 0.0945(14) 0.0362(8) 0.0214(8) 0.0213(10) -0.0045(12)
F3T 0.0906(12) 0.0428(8) 0.0757(11) 0.0292(8) -0.0128(9) 0.0087(8)
O1T 0.0588(11) 0.0439(9) 0.0504(10) 0.0092(7) -0.0115(8) -0.0009(8)
O2T 0.0942(15) 0.0680(12) 0.0585(11) 0.0269(9) 0.0450(11) 0.0371(11)
O3T 0.0586(10) 0.0320(8) 0.0466(9) 0.0024(7) 0.0071(8) 0.0106(7)
C1T 0.0611(15) 0.0422(12) 0.0381(12) 0.0134(10) -0.0080(11) -0.0033(11)
N1 0.0359(9) 0.0324(8) 0.0305(8) 0.0048(7) 0.0076(7) -0.0007(7)
N2 0.0242(7) 0.0227(7) 0.0306(8) 0.0054(6) 0.0032(6) 0.0012(6)
N3 0.0298(8) 0.0255(8) 0.0327(8) 0.0044(6) 0.0065(6) 0.0043(6)
C1 0.0443(12) 0.0350(11) 0.0377(11) 0.0030(9) 0.0091(9) 0.0004(9)
C2 0.0491(13) 0.0439(13) 0.0421(12) -0.0058(10) 0.0087(10) 0.0070(10)
C3 0.0419(12) 0.0638(15) 0.0308(11) -0.0002(10) 0.0105(9) 0.0153(11)
C4 0.0277(9) 0.0569(13) 0.0305(10) 0.0114(9) 0.0080(8) 0.0111(9)
C5 0.0386(12) 0.0782(18) 0.0354(11) 0.0241(12) 0.0153(9) 0.0166(11)
C6 0.0387(12) 0.0688(17) 0.0524(14) 0.0362(13) 0.0164(10) 0.0088(11)
C7 0.0323(10) 0.0494(13) 0.0483(12) 0.0245(10) 0.0088(9) 0.0034(9)
C8 0.0247(9) 0.0382(10) 0.0348(10) 0.0148(8) 0.0038(7) 0.0036(7)
C9 0.0250(9) 0.0404(11) 0.0295(9) 0.0093(8) 0.0055(7) 0.0053(8)
C10 0.0242(9) 0.0287(9) 0.0360(10) 0.0104(8) 0.0024(7) -0.0011(7)
C11 0.0333(10) 0.0306(10) 0.0461(12) 0.0153(9) 0.0028(9) 0.0037(8)
C12 0.0364(11) 0.0252(9) 0.0484(12) 0.0049(8) 0.0010(9) 0.0056(8)
C13 0.0311(10) 0.0271(9) 0.0377(11) 0.0018(8) 0.0008(8) 0.0036(7)
C14 0.0204(8) 0.0251(9) 0.0311(9) 0.0021(7) 0.0012(7) 0.0002(6)
C15 0.0201(8) 0.0261(9) 0.0310(9) 0.0039(7) 0.0033(7) 0.0009(6)
C16 0.0328(10) 0.0320(10) 0.0340(10) 0.0029(8) 0.0079(8) 0.0048(8)
C17 0.0388(11) 0.0432(11) 0.0300(10) 0.0058(8) 0.0101(8) 0.0048(9)
C18 0.0323(10) 0.0435(11) 0.0346(10) 0.0143(9) 0.0085(8) 0.0037(8)
C19 0.0213(8) 0.0317(9) 0.0368(10) 0.0108(8) 0.0070(7) 0.0013(7)
C20 0.0295(10) 0.0321(10) 0.0466(11) 0.0155(9) 0.0097(8) 0.0046(8)
C21 0.0347(10) 0.0255(9) 0.0533(13) 0.0086(9) 0.0122(9) 0.0071(8)
C22 0.0364(10) 0.0292(10) 0.0380(11) 0.0018(8) 0.0112(8) 0.0058(8)
C23 0.0188(8) 0.0257(9) 0.0321(9) 0.0050(7) 0.0040(7) 0.0000(6)

loop_
_atom_type_symbol
_atom_type_description
_atom_type_scat_dispersion_real
_atom_type_scat_dispersion_imag
_atom_type_scat_source
C C 0.0181 0.0091 'International Tables Vol C Tables 4.2.6.8 and 6.1.1.4'
H H 0.0000 0.0000 'International Tables Vol C Tables 4.2.6.8 and 6.1.1.4'
F F 0.0727 0.0534 'International Tables Vol C Tables 4.2.6.8 and 6.1.1.4'
N N 0.0311 0.0180 'International Tables Vol C Tables 4.2.6.8 and 6.1.1.4'
O O 0.0492 0.0322 'International Tables Vol C Tables 4.2.6.8 and 6.1.1.4'
S S 0.3331 0.5567 'International Tables Vol C Tables 4.2.6.8 and 6.1.1.4'

loop_
_geom_angle_atom_site_label_1
_geom_angle_atom_site_label_2
_geom_angle_atom_site_label_3
_geom_angle
O1T S1T O3T 117.04(11)
O1T S1T O2T 113.55(13)
O3T S1T O2T 113.62(12)
O1T S1T C1T 104.04(11)
O3T S1T C1T 103.86(11)
O2T S1T C1T 102.50(13)
F1T C1T F3T 107.9(2)
F1T C1T F2T 107.9(2)
F3T C1T F2T 106.1(2)
F1T C1T S1T 111.97(17)
F3T C1T S1T 112.56(16)
F2T C1T S1T 110.17(19)
C1 N1 C9 118.03(18)
C14 N2 C10 124.15(17)
C14 N2 H2 115.6(18)
C10 N2 H2 120.2(18)
C22 N3 C23 119.09(17)
N1 C1 C2 123.7(2)
N1 C1 H1 115.7(15)
C2 C1 H1 120.4(15)
C3 C2 C1 119.0(2)
C3 C2 H2A 125.3(19)
C1 C2 H2A 115.6(19)
C2 C3 C4 119.8(2)
C2 C3 H3 120(2)
C4 C3 H3 120(2)
C3 C4 C5 123.3(2)
C3 C4 C9 117.5(2)
C5 C4 C9 119.2(2)
C6 C5 C4 120.8(2)
C6 C5 H5 127.0(18)
C4 C5 H5 112.2(18)
C5 C6 C7 120.3(2)
C5 C6 H6 122.1(18)
C7 C6 H6 117.6(18)
C8 C7 C6 121.6(2)
C8 C7 H7 117.7(16)
C6 C7 H7 120.6(16)
C7 C8 C9 119.0(2)
C7 C8 C10 117.70(19)
C9 C8 C10 123.33(17)
N1 C9 C4 121.99(19)
N1 C9 C8 118.90(17)
C4 C9 C8 119.11(19)
N2 C10 C11 117.99(18)
N2 C10 C8 120.30(17)
C11 C10 C8 121.70(18)
C12 C11 C10 119.63(19)
C12 C11 H11 123.0(16)
C10 C11 H11 117.3(16)
C13 C12 C11 120.70(19)
C13 C12 H12 120.3(17)
C11 C12 H12 119.0(17)
C12 C13 C14 119.7(2)
C12 C13 H13 118.1(19)
C14 C13 H13 122.2(19)
N2 C14 C13 117.83(18)
N2 C14 C15 119.12(16)
C13 C14 C15 123.04(17)
C16 C15 C23 117.84(17)
C16 C15 C14 118.85(17)
C23 C15 C14 123.30(16)
C15 C16 C17 121.83(19)
C15 C16 H16 116.7(15)
C17 C16 H16 121.4(15)
C18 C17 C16 121.00(19)
C18 C17 H17 124.5(17)
C16 C17 H17 114.5(17)
C17 C18 C19 119.75(19)
C17 C18 H18 122.2(16)
C19 C18 H18 118.1(16)
C20 C19 C18 121.92(18)
C20 C19 C23 118.22(18)
C18 C19 C23 119.85(18)
C21 C20 C19 119.57(19)
C21 C20 H20 121.4(16)
C19 C20 H20 119.0(16)
C20 C21 C22 118.67(19)
C20 C21 H21 121.3(16)
C22 C21 H21 120.0(16)
N3 C22 C21 123.7(2)
N3 C22 H22 114.7(18)
C21 C22 H22 121.6(18)
N3 C23 C19 120.79(17)
N3 C23 C15 119.47(16)
C19 C23 C15 119.74(17)

loop_
_geom_bond_atom_site_label_1
_geom_bond_atom_site_label_2
_geom_bond_distance
S1T O1T 1.4249(19)
S1T O3T 1.4298(16)
S1T O2T 1.4347(19)
S1T C1T 1.808(2)
F1T C1T 1.316(3)
F2T C1T 1.343(3)
F3T C1T 1.322(3)
N1 C1 1.317(3)
N1 C9 1.362(3)
N2 C14 1.358(2)
N2 C10 1.358(2)
N2 H2 0.88(3)
N3 C22 1.313(3)
N3 C23 1.368(2)
C1 C2 1.410(3)
C1 H1 0.98(3)
C2 C3 1.356(4)
C2 H2A 0.96(3)
C3 C4 1.406(4)
C3 H3 0.80(3)
C4 C5 1.419(3)
C4 C9 1.426(3)
C5 C6 1.355(4)
C5 H5 0.92(3)
C6 C7 1.405(4)
C6 H6 0.94(3)
C7 C8 1.381(3)
C7 H7 0.98(3)
C8 C9 1.427(3)
C8 C10 1.485(3)
C10 C11 1.386(3)
C11 C12 1.383(3)
C11 H11 0.92(3)
C12 C13 1.378(3)
C12 H12 0.98(3)
C13 C14 1.391(3)
C13 H13 0.89(3)
C14 C15 1.482(3)
C15 C16 1.387(3)
C15 C23 1.431(3)
C16 C17 1.409(3)
C16 H16 0.97(3)
C17 C18 1.354(3)
C17 H17 0.98(3)
C18 C19 1.419(3)
C18 H18 1.00(3)
C19 C20 1.411(3)
C19 C23 1.421(3)
C20 C21 1.364(3)
C20 H20 0.93(3)
C21 C22 1.406(3)
C21 H21 0.93(3)
C22 H22 0.87(3)

loop_
_geom_hbond_atom_site_label_D
_geom_hbond_atom_site_label_H
_geom_hbond_atom_site_label_A
_geom_hbond_distance_DH
_geom_hbond_distance_HA
_geom_hbond_distance_DA
_geom_hbond_angle_DHA
N2 H2 N1 0.88(3) 2.25(3) 2.790(2) 119(2)
N2 H2 N3 0.88(3) 1.87(3) 2.609(2) 141(2)

loop_
_cod_related_entry_id
_cod_related_entry_database
_cod_related_entry_code
1 ChemSpider 30661237
